data_4512062
loop_
_publ_author_name
'Park, In-Hyeok'
'Kim, Ja-Yeon'
'Kim, Kihwan'
'Lee, Shim Sung'

_publ_section_title
;
 Homonuclear and Heteronuclear Complexes of Calix[4]-bis-monothiacrown-5
 with Oligomer and Polymer Structures
;
_journal_issue 11
_journal_name_full 'Crystal Growth &amp; Design'
_journal_page_first 6012
_journal_paper_doi 10.1021/cg501194n
_journal_volume 14
_journal_year 2014
_chemical_formula_moiety 'C88 H104 Cd3 Hg I8 O16 S4'
_chemical_formula_sum 'C88 H104 Cd3 Hg I8 O16 S4'
_chemical_formula_weight 3098.94
_chemical_name_systematic
; 
 ? 
;
_space_group_IT_number 15
_symmetry_cell_setting monoclinic
_symmetry_space_group_name_Hall '-C 2yc'
_symmetry_space_group_name_H-M 'C 1 2/c 1'
_atom_sites_solution_hydrogens geom
_atom_sites_solution_primary direct
_atom_sites_solution_secondary difmap
_audit_creation_method SHELXL-97
_cell_angle_alpha 90.00
_cell_angle_beta 107.6480(10)
_cell_angle_gamma 90.00
_cell_formula_units_Z 4
_cell_length_a 30.1640(7)
_cell_length_b 20.3123(5)
_cell_length_c 17.0779(4)
_cell_measurement_reflns_used 9913
_cell_measurement_temperature 173(2)
_cell_measurement_theta_max 27.66
_cell_measurement_theta_min 2.34
_cell_volume 9971.2(4)
_computing_cell_refinement 'Bruker SAINT'
_computing_data_collection 'Bruker APEX2'
_computing_data_reduction 'Bruker SAINT'
_computing_molecular_graphics 'SHELXL-97 (Sheldrick, 2008)'
_computing_publication_material 'SHELXL-97 (Sheldrick, 2008)'
_computing_structure_refinement 'SHELXL-97 (Sheldrick, 2008)'
_computing_structure_solution 'SHELXS-97 (Sheldrick, 2008)'
_diffrn_ambient_temperature 173(2)
_diffrn_measured_fraction_theta_full 1.000
_diffrn_measured_fraction_theta_max 1.000
_diffrn_measurement_device_type 'Bruker APEX-II CCD'
_diffrn_measurement_method '\f and \w scans'
_diffrn_radiation_monochromator graphite
_diffrn_radiation_source 'fine-focus sealed tube'
_diffrn_radiation_type MoK\a
_diffrn_radiation_wavelength 0.71073
_diffrn_reflns_av_R_equivalents 0.0605
_diffrn_reflns_av_sigmaI/netI 0.0513
_diffrn_reflns_limit_h_max 37
_diffrn_reflns_limit_h_min -36
_diffrn_reflns_limit_k_max 25
_diffrn_reflns_limit_k_min -23
_diffrn_reflns_limit_l_max 21
_diffrn_reflns_limit_l_min -21
_diffrn_reflns_number 43075
_diffrn_reflns_theta_full 26.00
_diffrn_reflns_theta_max 26.00
_diffrn_reflns_theta_min 1.59
_exptl_absorpt_coefficient_mu 4.786
_exptl_absorpt_correction_T_max 0.5974
_exptl_absorpt_correction_T_min 0.3185
_exptl_absorpt_correction_type multi-scan
_exptl_absorpt_process_details SADABS
_exptl_crystal_colour colourless
_exptl_crystal_density_diffrn 2.064
_exptl_crystal_density_method 'not measured'
_exptl_crystal_description block
_exptl_crystal_F_000 5888
_exptl_crystal_size_max 0.31
_exptl_crystal_size_mid 0.20
_exptl_crystal_size_min 0.12
_refine_diff_density_max 8.685
_refine_diff_density_min -2.152
_refine_diff_density_rms 0.305
_refine_ls_extinction_method none
_refine_ls_goodness_of_fit_ref 1.041
_refine_ls_hydrogen_treatment constr
_refine_ls_matrix_type full
_refine_ls_number_parameters 542
_refine_ls_number_reflns 9815
_refine_ls_number_restraints 0
_refine_ls_restrained_S_all 1.041
_refine_ls_R_factor_all 0.0873
_refine_ls_R_factor_gt 0.0737
_refine_ls_shift/su_max 0.001
_refine_ls_shift/su_mean 0.000
_refine_ls_structure_factor_coef Fsqd
_refine_ls_weighting_details 'calc w=1/[\s^2^(Fo^2^)+(0.1409P)^2^+359.0065P] where P=(Fo^2^+2Fc^2^)/3'
_refine_ls_weighting_scheme calc
_refine_ls_wR_factor_gt 0.2263
_refine_ls_wR_factor_ref 0.2412
_reflns_number_gt 8008
_reflns_number_total 9815
_reflns_threshold_expression >2sigma(I)
_cod_data_source_file cg501194n_si_002.cif
_cod_data_source_block 4
_cod_depositor_comments
;
The following automatic conversions were performed:

'_symmetry_cell_setting' value 'Monoclinic' changed to 'monoclinic'
according to
/home/saulius/struct/COD-crude-data--automatic-downloads/rss-feeds/ACS/lib/dictionaries/cif_core.dic
dictionary named 'cif_core.dic' version 2.4.2 from 2011-04-26.

Automatic conversion script
Id: cif_fix_values 2281 2013-09-26 08:29:07Z andrius 

 Adding full bibliography for 4512059--4512065.cif.
;
_cod_original_sg_symbol_H-M C2/c
_cod_database_code 4512062

loop_
_symmetry_equiv_pos_as_xyz
'x, y, z'
'-x, y, -z+1/2'
'x+1/2, y+1/2, z'
'-x+1/2, y+1/2, -z+1/2'
'-x, -y, -z'
'x, -y, z-1/2'
'-x+1/2, -y+1/2, -z'
'x+1/2, -y+1/2, z-1/2'

loop_
_atom_site_label
_atom_site_type_symbol
_atom_site_fract_x
_atom_site_fract_y
_atom_site_fract_z
_atom_site_U_iso_or_equiv
_atom_site_adp_type
_atom_site_occupancy
_atom_site_symmetry_multiplicity
_atom_site_calc_flag
_atom_site_refinement_flags
Hg1 Hg 0.5000 -0.12904(4) 0.7500 0.0408(2) Uani 1 2 d S
Cd1 Cd 0.94329(3) -0.04187(4) 0.79919(4) 0.0267(2) Uani 1 1 d .
Cd2 Cd 0.5000 0.06822(6) 0.7500 0.0303(3) Uani 1 2 d S
I1 I 0.93090(4) -0.09874(6) 0.93050(6) 0.0559(3) Uani 1 1 d .
I2 I 1.05611(4) -0.06384(10) 0.85634(7) 0.0839(5) Uani 1 1 d .
I3 I 0.51490(3) -0.02675(4) 0.87681(5) 0.0346(2) Uani 1 1 d .
I4 I 0.58016(4) -0.18888(6) 0.75876(7) 0.0583(3) Uani 1 1 d .
S1 S 0.94656(13) 0.0874(2) 0.8149(2) 0.0507(9) Uani 1 1 d .
S2 S 0.50048(11) 0.17545(16) 0.64991(19) 0.0362(7) Uani 1 1 d .
O1 O 0.7545(3) 0.0133(4) 0.6761(5) 0.0310(17) Uani 1 1 d .
O2 O 0.8541(3) -0.0022(5) 0.7447(6) 0.047(2) Uani 1 1 d .
O3 O 0.8789(4) 0.1857(5) 0.8766(6) 0.052(2) Uani 1 1 d .
O4 O 0.7835(3) 0.2120(4) 0.8152(6) 0.040(2) Uani 1 1 d .
O5 O 0.6831(3) 0.0849(4) 0.8322(5) 0.0319(17) Uani 1 1 d .
O6 O 0.5807(3) 0.0883(5) 0.7717(5) 0.0372(19) Uani 1 1 d .
O7 O 0.5698(3) 0.1746(5) 0.5290(6) 0.045(2) Uani 1 1 d .
O8 O 0.6734(3) 0.1768(4) 0.5860(5) 0.0374(19) Uani 1 1 d .
C1 C 0.7791(5) -0.0449(7) 0.6626(9) 0.043(3) Uani 1 1 d .
H1A H 0.7633 -0.0634 0.6076 0.051 Uiso 1 1 calc R
H1B H 0.7790 -0.0787 0.7043 0.051 Uiso 1 1 calc R
C2 C 0.8278(5) -0.0273(7) 0.6684(9) 0.044(3) Uani 1 1 d .
H2A H 0.8436 -0.0671 0.6563 0.053 Uiso 1 1 calc R
H2B H 0.8273 0.0058 0.6255 0.053 Uiso 1 1 calc R
C3 C 0.8498(4) 0.0668(6) 0.7541(8) 0.037(3) Uani 1 1 d .
H3A H 0.8480 0.0761 0.8099 0.045 Uiso 1 1 calc R
H3B H 0.8206 0.0824 0.7140 0.045 Uiso 1 1 calc R
C4 C 0.8914(5) 0.1050(8) 0.7408(9) 0.047(3) Uani 1 1 d .
H4A H 0.8852 0.1528 0.7424 0.057 Uiso 1 1 calc R
H4B H 0.8934 0.0946 0.6854 0.057 Uiso 1 1 calc R
C5 C 0.9360(5) 0.1013(8) 0.9127(10) 0.055(4) Uani 1 1 d .
H5A H 0.9103 0.0720 0.9156 0.066 Uiso 1 1 calc R
H5B H 0.9641 0.0877 0.9570 0.066 Uiso 1 1 calc R
C6 C 0.9241(6) 0.1692(9) 0.9297(10) 0.061(4) Uani 1 1 d .
H6A H 0.9246 0.1729 0.9877 0.073 Uiso 1 1 calc R
H6B H 0.9474 0.2002 0.9206 0.073 Uiso 1 1 calc R
C7 C 0.8594(6) 0.2435(8) 0.8984(10) 0.054(4) Uani 1 1 d .
H7A H 0.8827 0.2794 0.9096 0.065 Uiso 1 1 calc R
H7B H 0.8507 0.2356 0.9490 0.065 Uiso 1 1 calc R
C8 C 0.8180(5) 0.2632(7) 0.8313(9) 0.049(3) Uani 1 1 d .
H8A H 0.8050 0.3042 0.8466 0.058 Uiso 1 1 calc R
H8B H 0.8269 0.2720 0.7810 0.058 Uiso 1 1 calc R
C9 C 0.7388(4) 0.2347(6) 0.8054(8) 0.039(3) Uani 1 1 d .
C10 C 0.7194(5) 0.2199(6) 0.8680(8) 0.041(3) Uani 1 1 d .
C11 C 0.6763(5) 0.2487(7) 0.8638(9) 0.044(3) Uani 1 1 d .
H11A H 0.6630 0.2416 0.9069 0.053 Uiso 1 1 calc R
C12 C 0.6532(5) 0.2872(7) 0.7969(10) 0.048(3) Uani 1 1 d .
H12A H 0.6245 0.3074 0.7951 0.058 Uiso 1 1 calc R
C13 C 0.6716(5) 0.2965(6) 0.7323(9) 0.045(3) Uani 1 1 d .
H13A H 0.6547 0.3215 0.6858 0.054 Uiso 1 1 calc R
C14 C 0.7136(5) 0.2702(6) 0.7349(8) 0.041(3) Uani 1 1 d .
C15 C 0.7317(6) 0.2829(7) 0.6615(9) 0.047(3) Uani 1 1 d .
H15A H 0.7062 0.3036 0.6176 0.057 Uiso 1 1 calc R
H15B H 0.7571 0.3156 0.6788 0.057 Uiso 1 1 calc R
C16 C 0.7495(5) 0.2254(6) 0.6240(7) 0.038(3) Uani 1 1 d .
C17 C 0.7196(5) 0.1730(6) 0.5864(7) 0.035(3) Uani 1 1 d .
C18 C 0.7361(5) 0.1204(6) 0.5520(7) 0.035(3) Uani 1 1 d .
C19 C 0.7816(5) 0.1241(6) 0.5486(7) 0.037(3) Uani 1 1 d .
H19A H 0.7931 0.0893 0.5233 0.045 Uiso 1 1 calc R
C20 C 0.8099(5) 0.1755(7) 0.5799(8) 0.044(3) Uani 1 1 d .
H20A H 0.8404 0.1774 0.5750 0.053 Uiso 1 1 calc R
C21 C 0.7937(6) 0.2253(7) 0.6193(8) 0.046(3) Uani 1 1 d .
H21A H 0.8140 0.2604 0.6437 0.056 Uiso 1 1 calc R
C22 C 0.7062(5) 0.0609(6) 0.5174(7) 0.036(3) Uani 1 1 d .
H22A H 0.6820 0.0743 0.4664 0.043 Uiso 1 1 calc R
H22B H 0.7260 0.0274 0.5021 0.043 Uiso 1 1 calc R
C23 C 0.6825(4) 0.0292(6) 0.5739(7) 0.031(2) Uani 1 1 d .
C24 C 0.6344(5) 0.0199(7) 0.5470(8) 0.038(3) Uani 1 1 d .
H24A H 0.6170 0.0351 0.4939 0.045 Uiso 1 1 calc R
C25 C 0.6117(5) -0.0103(7) 0.5947(8) 0.043(3) Uani 1 1 d .
H25A H 0.5792 -0.0180 0.5741 0.052 Uiso 1 1 calc R
C26 C 0.6368(5) -0.0299(6) 0.6751(8) 0.039(3) Uani 1 1 d .
H26A H 0.6210 -0.0496 0.7095 0.047 Uiso 1 1 calc R
C27 C 0.6842(4) -0.0207(6) 0.7039(8) 0.032(2) Uani 1 1 d .
C28 C 0.7116(5) -0.0435(7) 0.7905(8) 0.042(3) Uani 1 1 d .
H28A H 0.6890 -0.0583 0.8184 0.050 Uiso 1 1 calc R
H28B H 0.7303 -0.0823 0.7852 0.050 Uiso 1 1 calc R
C29 C 0.7439(5) 0.0059(7) 0.8458(7) 0.036(3) Uani 1 1 d .
C30 C 0.7291(4) 0.0659(6) 0.8660(7) 0.030(2) Uani 1 1 d .
C31 C 0.7593(4) 0.1095(7) 0.9186(7) 0.035(3) Uani 1 1 d .
C32 C 0.8057(5) 0.0895(8) 0.9551(8) 0.044(3) Uani 1 1 d .
H32A H 0.8273 0.1182 0.9913 0.052 Uiso 1 1 calc R
C33 C 0.8193(5) 0.0289(8) 0.9384(8) 0.047(4) Uani 1 1 d .
H33A H 0.8502 0.0148 0.9653 0.056 Uiso 1 1 calc R
C34 C 0.7896(4) -0.0123(7) 0.8834(8) 0.038(3) Uani 1 1 d .
H34A H 0.8005 -0.0538 0.8711 0.046 Uiso 1 1 calc R
C35 C 0.6533(4) 0.0627(7) 0.8786(8) 0.038(3) Uani 1 1 d .
H35A H 0.6691 0.0686 0.9380 0.046 Uiso 1 1 calc R
H35B H 0.6463 0.0153 0.8681 0.046 Uiso 1 1 calc R
C36 C 0.6092(4) 0.1014(7) 0.8536(7) 0.038(3) Uani 1 1 d .
H36A H 0.5912 0.0914 0.8920 0.046 Uiso 1 1 calc R
H36B H 0.6169 0.1489 0.8587 0.046 Uiso 1 1 calc R
C37 C 0.5912(4) 0.1302(7) 0.7115(7) 0.038(3) Uani 1 1 d .
H37A H 0.5850 0.1060 0.6589 0.045 Uiso 1 1 calc R
H37B H 0.6246 0.1421 0.7304 0.045 Uiso 1 1 calc R
C38 C 0.5623(5) 0.1918(7) 0.6980(8) 0.039(3) Uani 1 1 d .
H38A H 0.5734 0.2222 0.6627 0.046 Uiso 1 1 calc R
H38B H 0.5666 0.2138 0.7515 0.046 Uiso 1 1 calc R
C39 C 0.4975(5) 0.1513(7) 0.5478(7) 0.041(3) Uani 1 1 d .
H39A H 0.5101 0.1061 0.5499 0.049 Uiso 1 1 calc R
H39B H 0.4644 0.1497 0.5145 0.049 Uiso 1 1 calc R
C40 C 0.5227(5) 0.1943(7) 0.5050(8) 0.042(3) Uani 1 1 d .
H40A H 0.5090 0.1900 0.4447 0.050 Uiso 1 1 calc R
H40B H 0.5203 0.2409 0.5201 0.050 Uiso 1 1 calc R
C41 C 0.5991(5) 0.2183(7) 0.5040(9) 0.047(3) Uani 1 1 d .
H41A H 0.6069 0.2562 0.5423 0.057 Uiso 1 1 calc R
H41B H 0.5828 0.2354 0.4485 0.057 Uiso 1 1 calc R
C42 C 0.6419(5) 0.1850(7) 0.5029(9) 0.048(3) Uani 1 1 d .
H42A H 0.6342 0.1413 0.4766 0.058 Uiso 1 1 calc R
H42B H 0.6575 0.2110 0.4699 0.058 Uiso 1 1 calc R
C43 C 0.7433(5) 0.1771(7) 0.9377(7) 0.040(3) Uani 1 1 d .
H43A H 0.7221 0.1706 0.9715 0.048 Uiso 1 1 calc R
H43B H 0.7709 0.2011 0.9721 0.048 Uiso 1 1 calc R
C44 C 0.7070(4) 0.0070(6) 0.6505(7) 0.032(2) Uani 1 1 d .

loop_
_atom_site_aniso_label
_atom_site_aniso_U_11
_atom_site_aniso_U_22
_atom_site_aniso_U_33
_atom_site_aniso_U_23
_atom_site_aniso_U_13
_atom_site_aniso_U_12
Hg1 0.0337(4) 0.0405(4) 0.0499(4) 0.000 0.0154(3) 0.000
Cd1 0.0203(4) 0.0400(5) 0.0199(4) 0.0070(3) 0.0066(3) 0.0085(3)
Cd2 0.0250(6) 0.0346(6) 0.0291(6) 0.000 0.0049(5) 0.000
I1 0.0435(6) 0.0643(7) 0.0549(6) 0.0169(5) 0.0072(4) -0.0070(5)
I2 0.0348(6) 0.1685(15) 0.0466(6) 0.0200(7) 0.0097(5) -0.0058(7)
I3 0.0379(5) 0.0362(4) 0.0278(4) 0.0012(3) 0.0068(3) -0.0003(3)
I4 0.0489(6) 0.0615(6) 0.0703(7) 0.0116(5) 0.0267(5) 0.0220(5)
S1 0.0346(18) 0.067(2) 0.0490(19) 0.0107(17) 0.0104(15) -0.0044(16)
S2 0.0320(16) 0.0426(17) 0.0347(15) 0.0020(12) 0.0110(12) 0.0038(13)
O1 0.025(4) 0.030(4) 0.037(4) -0.005(3) 0.007(3) -0.003(3)
O2 0.046(6) 0.048(6) 0.042(5) 0.003(4) 0.007(4) 0.000(5)
O3 0.043(6) 0.064(7) 0.042(5) -0.008(5) 0.004(4) -0.009(5)
O4 0.035(5) 0.036(5) 0.054(5) -0.008(4) 0.020(4) -0.003(4)
O5 0.026(4) 0.042(5) 0.027(4) 0.008(3) 0.006(3) -0.002(3)
O6 0.026(4) 0.057(6) 0.026(4) 0.005(4) 0.005(3) 0.000(4)
O7 0.050(6) 0.043(5) 0.044(5) 0.014(4) 0.019(4) 0.011(4)
O8 0.036(5) 0.039(5) 0.040(5) 0.006(4) 0.016(4) -0.002(4)
C1 0.041(8) 0.034(7) 0.053(8) -0.008(6) 0.013(6) 0.003(6)
C2 0.040(8) 0.048(8) 0.042(7) -0.013(6) 0.008(6) 0.003(6)
C3 0.030(6) 0.039(7) 0.039(7) 0.005(5) 0.004(5) 0.001(5)
C4 0.044(8) 0.053(8) 0.041(7) 0.009(6) 0.008(6) -0.005(7)
C5 0.038(8) 0.065(10) 0.052(8) 0.013(7) -0.001(7) 0.008(7)
C6 0.042(9) 0.079(12) 0.048(8) -0.006(8) -0.007(7) -0.003(8)
C7 0.050(9) 0.053(9) 0.060(9) -0.021(7) 0.019(7) -0.019(7)
C8 0.046(8) 0.045(8) 0.055(8) -0.007(6) 0.016(7) -0.009(6)
C9 0.030(6) 0.033(6) 0.053(7) -0.020(6) 0.013(6) -0.008(5)
C10 0.046(8) 0.037(7) 0.040(7) -0.021(5) 0.012(6) -0.008(6)
C11 0.043(8) 0.043(7) 0.047(7) -0.021(6) 0.017(6) -0.009(6)
C12 0.045(8) 0.037(7) 0.063(9) -0.024(7) 0.016(7) -0.006(6)
C13 0.044(8) 0.026(6) 0.054(8) -0.004(6) 0.000(6) 0.004(6)
C14 0.055(8) 0.029(6) 0.040(7) -0.004(5) 0.016(6) -0.004(6)
C15 0.065(10) 0.032(7) 0.045(7) 0.008(6) 0.015(7) -0.006(6)
C16 0.051(8) 0.034(6) 0.031(6) 0.002(5) 0.015(6) -0.009(6)
C17 0.042(7) 0.033(6) 0.034(6) 0.007(5) 0.016(5) -0.005(5)
C18 0.040(7) 0.042(7) 0.026(5) 0.009(5) 0.012(5) 0.000(5)
C19 0.038(7) 0.042(7) 0.032(6) 0.011(5) 0.012(5) 0.005(6)
C20 0.044(8) 0.054(8) 0.038(7) 0.014(6) 0.017(6) -0.006(6)
C21 0.068(10) 0.042(7) 0.033(6) 0.002(5) 0.020(6) -0.021(7)
C22 0.043(7) 0.041(7) 0.027(6) -0.008(5) 0.015(5) -0.007(6)
C23 0.030(6) 0.030(6) 0.031(6) -0.004(4) 0.008(5) -0.003(5)
C24 0.035(7) 0.041(7) 0.035(6) -0.011(5) 0.008(5) -0.009(5)
C25 0.028(7) 0.054(8) 0.042(7) -0.014(6) 0.003(5) -0.008(6)
C26 0.044(8) 0.034(7) 0.045(7) -0.012(5) 0.022(6) -0.015(5)
C27 0.032(6) 0.027(6) 0.038(6) -0.007(5) 0.011(5) -0.006(5)
C28 0.050(8) 0.043(7) 0.037(7) 0.008(5) 0.018(6) -0.003(6)
C29 0.036(7) 0.046(7) 0.029(6) 0.009(5) 0.014(5) -0.005(6)
C30 0.021(5) 0.040(6) 0.028(5) 0.010(5) 0.007(4) 0.003(5)
C31 0.029(6) 0.057(8) 0.022(5) 0.005(5) 0.010(5) 0.002(5)
C32 0.029(7) 0.068(10) 0.032(6) 0.000(6) 0.007(5) -0.007(6)
C33 0.027(7) 0.075(11) 0.039(7) 0.016(7) 0.010(6) 0.001(6)
C34 0.033(7) 0.050(7) 0.033(6) 0.018(5) 0.013(5) 0.015(6)
C35 0.031(7) 0.048(8) 0.036(6) 0.011(5) 0.011(5) -0.004(5)
C36 0.037(7) 0.054(8) 0.024(5) 0.000(5) 0.010(5) -0.006(6)
C37 0.029(6) 0.054(8) 0.029(6) 0.012(5) 0.008(5) -0.002(5)
C38 0.041(7) 0.044(7) 0.033(6) 0.002(5) 0.013(5) -0.003(6)
C39 0.034(7) 0.060(8) 0.025(6) -0.003(5) 0.006(5) 0.003(6)
C40 0.036(7) 0.052(8) 0.033(6) 0.001(6) 0.004(5) -0.006(6)
C41 0.059(9) 0.037(7) 0.044(7) 0.008(6) 0.012(7) -0.002(6)
C42 0.058(9) 0.047(8) 0.045(7) 0.008(6) 0.026(7) 0.005(7)
C43 0.035(7) 0.057(8) 0.026(6) -0.013(5) 0.006(5) -0.010(6)
C44 0.040(7) 0.023(5) 0.036(6) -0.005(4) 0.016(5) -0.006(5)

loop_
_atom_type_symbol
_atom_type_description
_atom_type_scat_dispersion_real
_atom_type_scat_dispersion_imag
_atom_type_scat_source
C C 0.0033 0.0016 'International Tables Vol C Tables 4.2.6.8 and 6.1.1.4'
H H 0.0000 0.0000 'International Tables Vol C Tables 4.2.6.8 and 6.1.1.4'
O O 0.0106 0.0060 'International Tables Vol C Tables 4.2.6.8 and 6.1.1.4'
S S 0.1246 0.1234 'International Tables Vol C Tables 4.2.6.8 and 6.1.1.4'
Cd Cd -0.8075 1.2024 'International Tables Vol C Tables 4.2.6.8 and 6.1.1.4'
I I -0.4742 1.8119 'International Tables Vol C Tables 4.2.6.8 and 6.1.1.4'
Hg Hg -2.3894 9.2266 'International Tables Vol C Tables 4.2.6.8 and 6.1.1.4'

loop_
_geom_angle_atom_site_label_1
_geom_angle_atom_site_label_2
_geom_angle_atom_site_label_3
_geom_angle
_geom_angle_site_symmetry_1
_geom_angle_site_symmetry_3
I4 Hg1 I4 125.83(6) 2_656 .
I4 Hg1 I3 107.28(3) 2_656 .
I4 Hg1 I3 110.33(3) . .
I4 Hg1 I3 110.33(3) 2_656 2_656
I4 Hg1 I3 107.28(3) . 2_656
I3 Hg1 I3 89.90(4) . 2_656
S1 Cd1 I1 111.02(9) . .
S1 Cd1 I2 104.68(9) . 2_756
I1 Cd1 I2 143.72(6) . 2_756
S1 Cd1 I2 95.85(9) . .
I1 Cd1 I2 95.10(4) . .
I2 Cd1 I2 87.38(4) 2_756 .
O6 Cd2 O6 160.3(5) 2_656 .
O6 Cd2 S2 76.4(2) 2_656 2_656
O6 Cd2 S2 88.0(2) . 2_656
O6 Cd2 S2 88.0(2) 2_656 .
O6 Cd2 S2 76.4(2) . .
S2 Cd2 S2 76.39(13) 2_656 .
O6 Cd2 I3 94.6(2) 2_656 2_656
O6 Cd2 I3 98.8(2) . 2_656
S2 Cd2 I3 167.82(7) 2_656 2_656
S2 Cd2 I3 95.33(7) . 2_656
O6 Cd2 I3 98.8(2) 2_656 .
O6 Cd2 I3 94.6(2) . .
S2 Cd2 I3 95.34(7) 2_656 .
S2 Cd2 I3 167.82(7) . .
I3 Cd2 I3 94.15(5) 2_656 .
Cd1 I2 Cd1 90.03(4) 2_756 .
Cd2 I3 Hg1 87.97(3) . .
C4 S1 C5 103.5(7) . .
C4 S1 Cd1 97.4(5) . .
C5 S1 Cd1 103.7(6) . .
C39 S2 C38 103.3(6) . .
C39 S2 Cd2 112.2(5) . .
C38 S2 Cd2 93.5(4) . .
C44 O1 C1 114.1(9) . .
C2 O2 C3 114.8(10) . .
C7 O3 C6 114.8(12) . .
C9 O4 C8 113.8(10) . .
C30 O5 C35 113.4(9) . .
C36 O6 C37 113.1(10) . .
C36 O6 Cd2 117.8(7) . .
C37 O6 Cd2 115.2(7) . .
C41 O7 C40 113.7(10) . .
C17 O8 C42 111.5(9) . .
O1 C1 C2 109.7(11) . .
O2 C2 C1 114.7(12) . .
O2 C3 C4 111.9(11) . .
C3 C4 S1 114.6(9) . .
C6 C5 S1 116.5(12) . .
O3 C6 C5 109.6(13) . .
O3 C7 C8 110.0(12) . .
O4 C8 C7 110.3(12) . .
O4 C9 C10 117.0(13) . .
O4 C9 C14 121.8(12) . .
C10 C9 C14 121.2(12) . .
C9 C10 C11 117.9(13) . .
C9 C10 C43 121.9(12) . .
C11 C10 C43 120.2(12) . .
C12 C11 C10 120.1(13) . .
C11 C12 C13 120.7(13) . .
C14 C13 C12 120.7(13) . .
C13 C14 C9 118.9(12) . .
C13 C14 C15 117.7(13) . .
C9 C14 C15 123.3(13) . .
C16 C15 C14 118.6(11) . .
C21 C16 C17 118.2(12) . .
C21 C16 C15 120.6(12) . .
C17 C16 C15 121.0(13) . .
C18 C17 O8 121.9(11) . .
C18 C17 C16 120.8(12) . .
O8 C17 C16 117.3(11) . .
C17 C18 C19 117.4(12) . .
C17 C18 C22 122.3(12) . .
C19 C18 C22 120.3(12) . .
C20 C19 C18 122.5(13) . .
C19 C20 C21 118.9(13) . .
C16 C21 C20 121.8(13) . .
C23 C22 C18 115.6(9) . .
C44 C23 C24 118.3(11) . .
C44 C23 C22 122.0(11) . .
C24 C23 C22 119.6(11) . .
C25 C24 C23 121.7(13) . .
C24 C25 C26 119.5(12) . .
C27 C26 C25 120.2(12) . .
C26 C27 C44 118.6(12) . .
C26 C27 C28 120.1(11) . .
C44 C27 C28 121.2(11) . .
C29 C28 C27 117.3(11) . .
C30 C29 C34 118.3(12) . .
C30 C29 C28 123.1(12) . .
C34 C29 C28 118.3(13) . .
C29 C30 O5 120.1(11) . .
C29 C30 C31 121.8(11) . .
O5 C30 C31 118.1(11) . .
C30 C31 C32 118.2(13) . .
C30 C31 C43 121.6(11) . .
C32 C31 C43 120.2(12) . .
C33 C32 C31 119.6(13) . .
C32 C33 C34 121.5(13) . .
C33 C34 C29 120.5(13) . .
O5 C35 C36 109.2(10) . .
O6 C36 C35 113.6(11) . .
O6 C37 C38 111.0(10) . .
C37 C38 S2 112.6(9) . .
C40 C39 S2 115.9(10) . .
O7 C40 C39 108.0(11) . .
O7 C41 C42 110.5(11) . .
O8 C42 C41 110.9(11) . .
C10 C43 C31 117.9(10) . .
C23 C44 O1 118.8(10) . .
C23 C44 C27 121.4(12) . .
O1 C44 C27 119.8(11) . .

loop_
_geom_bond_atom_site_label_1
_geom_bond_atom_site_label_2
_geom_bond_distance
_geom_bond_site_symmetry_2
Hg1 I4 2.6697(10) 2_656
Hg1 I4 2.6698(10) .
Hg1 I3 2.9357(9) .
Hg1 I3 2.9357(9) 2_656
Cd1 S1 2.638(5) .
Cd1 I1 2.6480(12) .
Cd1 I2 2.6987(13) 2_756
Cd1 I2 3.2742(14) .
Cd2 O6 2.384(8) 2_656
Cd2 O6 2.384(8) .
Cd2 S2 2.771(3) 2_656
Cd2 S2 2.772(3) .
Cd2 I3 2.8325(11) 2_656
Cd2 I3 2.8326(11) .
I2 Cd1 2.6988(13) 2_756
S1 C4 1.794(15) .
S1 C5 1.815(17) .
S2 C39 1.787(12) .
S2 C38 1.826(13) .
O1 C44 1.373(15) .
O1 C1 1.451(15) .
O2 C2 1.400(16) .
O2 C3 1.422(17) .
O3 C7 1.412(19) .
O3 C6 1.430(18) .
O4 C9 1.385(15) .
O4 C8 1.439(17) .
O5 C30 1.387(14) .
O5 C35 1.438(14) .
O6 C36 1.429(14) .
O6 C37 1.441(14) .
O7 C41 1.409(17) .
O7 C40 1.410(16) .
O8 C17 1.393(15) .
O8 C42 1.460(17) .
C1 C2 1.49(2) .
C3 C4 1.549(19) .
C5 C6 1.48(2) .
C7 C8 1.47(2) .
C9 C10 1.398(19) .
C9 C14 1.41(2) .
C10 C11 1.41(2) .
C10 C43 1.47(2) .
C11 C12 1.39(2) .
C12 C13 1.39(2) .
C13 C14 1.36(2) .
C14 C15 1.534(18) .
C15 C16 1.506(19) .
C16 C21 1.36(2) .
C16 C17 1.416(18) .
C17 C18 1.383(18) .
C18 C19 1.393(18) .
C18 C22 1.516(18) .
C19 C20 1.35(2) .
C20 C21 1.38(2) .
C22 C23 1.508(16) .
C23 C44 1.369(17) .
C23 C24 1.397(18) .
C24 C25 1.358(19) .
C25 C26 1.41(2) .
C26 C27 1.376(19) .
C27 C44 1.413(16) .
C27 C28 1.531(18) .
C28 C29 1.51(2) .
C29 C30 1.377(19) .
C29 C34 1.384(18) .
C30 C31 1.388(18) .
C31 C32 1.408(18) .
C31 C43 1.525(19) .
C32 C33 1.35(2) .
C33 C34 1.37(2) .
C35 C36 1.492(19) .
C37 C38 1.501(19) .
C39 C40 1.489(19) .
C41 C42 1.46(2) .
